data_7237400
loop_
_publ_author_name
'Jeong, Seongjin'
'Lee, Youngnam'
'Kim, Joon Ki'
'Jang, Du-Jeon'
'Hong, Jong-In'

_publ_section_title
;
 Non-doped thermally activated delayed fluorescent organic light-emitting
 diodes using an intra- and intermolecular exciplex system with a
 meta-linked acridine--triazine conjugate
;
_journal_issue 34
_journal_name_full 'Journal of Materials Chemistry C'
_journal_page_first 9049
_journal_paper_doi 10.1039/C8TC02590H
_journal_volume 6
_journal_year 2018
_chemical_formula_moiety 'C42 H32 N4'
_chemical_formula_sum 'C42 H32 N4'
_chemical_formula_weight 592.71
_chemical_name_systematic AmmT
_space_group_crystal_system orthorhombic
_space_group_IT_number 61
_space_group_name_Hall '-P 2ac 2ab'
_space_group_name_H-M_alt 'P b c a'
_atom_sites_solution_hydrogens geom
_atom_sites_solution_primary direct
_audit_creation_date 2016-11-16
_audit_creation_method
;
Olex2 1.2-ac21
(compiled 2015.09.16 svn.r134, GUI svn.r4998)
;
_audit_update_record
;
2017-04-26 deposited with the CCDC.
2018-08-06 downloaded from the CCDC.
;
_cell_angle_alpha 90
_cell_angle_beta 90
_cell_angle_gamma 90
_cell_formula_units_Z 8
_cell_length_a 17.1418(11)
_cell_length_b 8.1149(7)
_cell_length_c 45.495(5)
_cell_measurement_reflns_used 3388
_cell_measurement_temperature 294.17(10)
_cell_measurement_theta_max 72.6130
_cell_measurement_theta_min 3.2100
_cell_volume 6328.5(10)
_computing_cell_refinement 'CrysAlisPro 1.171.38.44a (Rigaku OD, 2015)'
_computing_data_collection 'CrysAlisPro 1.171.38.44a (Rigaku OD, 2015)'
_computing_data_reduction 'CrysAlisPro 1.171.38.44a (Rigaku OD, 2015)'
_computing_molecular_graphics 'Olex2 (Dolomanov et al., 2009)'
_computing_publication_material 'Olex2 (Dolomanov et al., 2009)'
_computing_structure_refinement 'ShelXL (Sheldrick, 2008)'
_computing_structure_solution 'ShelXT (Sheldrick, 2015)'
_diffrn_ambient_environment air
_diffrn_ambient_temperature 294.17(10)
_diffrn_detector 'CCD plate'
_diffrn_detector_area_resol_mean 5.2262
_diffrn_detector_type AtlasS2
_diffrn_measured_fraction_theta_full 0.999
_diffrn_measured_fraction_theta_max 0.985
_diffrn_measurement_details
;
List of Runs (angles in degrees, time in seconds):

  # Type    Start    End  Width  t~exp~   \w     \q     \k     \f   Frames
#--------------------------------------------------------------------------
  1  \w   -118.00  -9.00   1.00   20.00    --  -41.49 -77.00-150.00  109
  2  \w    -66.00  33.00   1.00   20.00    --  -41.49  38.00-180.00   99
  3  \w      1.00  82.00   1.00   20.00    --   41.49 -99.00  60.00   81
  4  \w     29.00 109.00   1.00   50.00    --  112.00 -94.00   0.00   80
  5  \w     36.00 145.00   1.00   50.00    --  112.00 -77.00-180.00  109
  6  \w     59.00 178.00   1.00   50.00    --  112.00  15.00 -90.00  119
  7  \w     84.00 178.00   1.00   50.00    --  112.00  30.00 -30.00   94
  8  \w   -115.00 -13.00   1.00   20.00    --  -41.49 -57.00  60.00  102
  9  \w     76.00 102.00   1.00   50.00    --  112.00-111.00 -30.00   26
 10  \w    136.00 174.00   1.00   50.00    --  112.00  30.00 -60.00   38
 11  \w     36.00  64.00   1.00   50.00    --  112.00-111.00 -30.00   28
 12  \w   -115.00 -13.00   1.00   20.00    --  -41.49 -57.00 -60.00  102
;
_diffrn_measurement_device 'four-circle diffractometer'
_diffrn_measurement_device_type 'SuperNova, Dual, Cu at zero, AtlasS2'
_diffrn_measurement_method '\w scans'
_diffrn_orient_matrix_type 'CrysAlisPro convention (1999,Acta A55,543-557)'
_diffrn_orient_matrix_UB_11 -0.0298128000
_diffrn_orient_matrix_UB_12 -0.1789104000
_diffrn_orient_matrix_UB_13 -0.0000116000
_diffrn_orient_matrix_UB_21 0.0136104000
_diffrn_orient_matrix_UB_22 -0.0096870000
_diffrn_orient_matrix_UB_23 0.0334312000
_diffrn_orient_matrix_UB_31 -0.0836647000
_diffrn_orient_matrix_UB_32 0.0626742000
_diffrn_orient_matrix_UB_33 0.0054222000
_diffrn_radiation_monochromator mirror
_diffrn_radiation_probe x-ray
_diffrn_radiation_type CuK\a
_diffrn_radiation_wavelength 1.54184
_diffrn_reflns_av_R_equivalents 0.0912
_diffrn_reflns_av_unetI/netI 0.0678
_diffrn_reflns_Laue_measured_fraction_full 0.999
_diffrn_reflns_Laue_measured_fraction_max 0.985
_diffrn_reflns_limit_h_max 15
_diffrn_reflns_limit_h_min -21
_diffrn_reflns_limit_k_max 10
_diffrn_reflns_limit_k_min -10
_diffrn_reflns_limit_l_max 56
_diffrn_reflns_limit_l_min -52
_diffrn_reflns_number 32755
_diffrn_reflns_point_group_measured_fraction_full 0.999
_diffrn_reflns_point_group_measured_fraction_max 0.985
_diffrn_reflns_theta_full 67.684
_diffrn_reflns_theta_max 76.964
_diffrn_reflns_theta_min 3.228
_diffrn_source 'micro-focus sealed X-ray tube'
_diffrn_source_type 'SuperNova (Cu) X-ray Source'
_exptl_absorpt_coefficient_mu 0.567
_exptl_absorpt_correction_T_max 1.00000
_exptl_absorpt_correction_T_min 0.57214
_exptl_absorpt_correction_type multi-scan
_exptl_absorpt_process_details
;
CrysAlisPro 1.171.38.44a (Rigaku Oxford Diffraction, 2015)
Empirical absorption correction using spherical harmonics,
 implemented in SCALE3 ABSPACK scaling algorithm.
;
_exptl_crystal_colour 'clear light colourless'
_exptl_crystal_colour_lustre clear
_exptl_crystal_colour_modifier light
_exptl_crystal_colour_primary colourless
_exptl_crystal_density_diffrn 1.244
_exptl_crystal_description plate
_exptl_crystal_F_000 2496
_exptl_crystal_preparation ', Luminescent'
_exptl_crystal_size_max 0.144
_exptl_crystal_size_mid 0.038
_exptl_crystal_size_min 0.016
_refine_diff_density_max 0.227
_refine_diff_density_min -0.273
_refine_diff_density_rms 0.062
_refine_ls_extinction_method none
_refine_ls_goodness_of_fit_ref 0.967
_refine_ls_hydrogen_treatment constr
_refine_ls_matrix_type full
_refine_ls_number_parameters 417
_refine_ls_number_reflns 6581
_refine_ls_number_restraints 0
_refine_ls_restrained_S_all 0.967
_refine_ls_R_factor_all 0.1526
_refine_ls_R_factor_gt 0.0772
_refine_ls_shift/su_max 0.000
_refine_ls_shift/su_mean 0.000
_refine_ls_structure_factor_coef Fsqd
_refine_ls_weighting_details 'w=1/[\s^2^(Fo^2^)+(0.1092P)^2^] where P=(Fo^2^+2Fc^2^)/3'
_refine_ls_weighting_scheme calc
_refine_ls_wR_factor_gt 0.1829
_refine_ls_wR_factor_ref 0.2467
_reflns_Friedel_coverage 0.000
_reflns_number_gt 2829
_reflns_number_total 6581
_reflns_threshold_expression 'I > 2\s(I)'
_cod_data_source_file c8tc02590h2.cif
_cod_data_source_block exp_570
_cod_original_cell_volume 6328.6(10)
_cod_database_code 7237400
_chemical_oxdiff_formula C42H32N4
_shelx_space_group_comment
;
The symmetry employed for this shelxl refinement is uniquely defined
by the following loop, which should always be used as a source of
symmetry information in preference to the above space-group names.
They are only intended as comments.
;
_reflns_odcompleteness_completeness 99.88
_reflns_odcompleteness_iscentric 1
_reflns_odcompleteness_theta 74.33
_olex2_refinement_description
;
1. Fixed Uiso
 At 1.2 times of:
  All C(H) groups
 At 1.5 times of:
  All C(H,H,H) groups
2.a Aromatic/amide H refined with riding coordinates:
 C006(H006), C00C(H00C), C00G(H00G), C00J(H00J), C00L(H00L), C00M(H00M),
 C00N(H00N), C00O(H00O), C00P(H00P), C00Q(H00Q), C00R(H00R), C00S(H00S),
 C00U(H00U), C00V(H00V), C00W(H00W), C00X(H00X), C00Y(H00Y), C00Z(H00Z),
 C011(H011), C012(H012), C013(H013), C014(H014), C015(H015), C016(H016),
 C017(H017), C018(H018)
2.b Idealised Me refined as rotating group:
 C1(H1A,H1B,H1C), C2(H2A,H2B,H2C)
;
_shelx_shelxl_version_number 2014/7
_olex2_date_sample_data_collection 2016-11-15
_olex2_submission_special_instructions 'No special instructions were received'
_oxdiff_exptl_absorpt_empirical_details
;
Empirical correction (ABSPACK) includes:
- Absorption correction using spherical harmonics
- Frame scaling
;
_oxdiff_exptl_absorpt_empirical_full_max 2.267
_oxdiff_exptl_absorpt_empirical_full_min 0.589

loop_
_space_group_symop_operation_xyz
'x, y, z'
'-x+1/2, -y, z+1/2'
'-x, y+1/2, -z+1/2'
'x+1/2, -y+1/2, -z'
'-x, -y, -z'
'x-1/2, y, -z-1/2'
'x, -y-1/2, z-1/2'
'-x-1/2, y-1/2, z'

loop_
_atom_site_label
_atom_site_type_symbol
_atom_site_fract_x
_atom_site_fract_y
_atom_site_fract_z
_atom_site_U_iso_or_equiv
_atom_site_adp_type
_atom_site_occupancy
_atom_site_site_symmetry_order
_atom_site_calc_flag
_atom_site_refinement_flags_posn
N001 N 0.50002(17) 0.6738(4) 0.54910(7) 0.0616(7) Uani 1 1 d .
N002 N 0.56342(17) 0.6689(3) 0.50282(7) 0.0631(7) Uani 1 1 d .
N003 N 0.44299(16) 0.8097(3) 0.50841(7) 0.0604(7) Uani 1 1 d .
N004 N 0.55268(19) 0.5276(4) 0.68383(7) 0.0727(9) Uani 1 1 d .
C005 C 0.55870(19) 0.6295(4) 0.53129(8) 0.0558(8) Uani 1 1 d .
C006 C 0.61653(19) 0.4918(4) 0.57441(8) 0.0598(9) Uani 1 1 d .
H006 H 0.5739 0.5295 0.5851 0.072 Uiso 1 1 calc R
C007 C 0.62122(19) 0.5306(4) 0.54492(8) 0.0577(8) Uani 1 1 d .
C008 C 0.44393(19) 0.7660(4) 0.53675(8) 0.0596(8) Uani 1 1 d .
C009 C 0.5037(2) 0.7587(4) 0.49225(8) 0.0602(9) Uani 1 1 d .
C00A C 0.3799(2) 0.8216(4) 0.55609(9) 0.0613(9) Uani 1 1 d .
C00B C 0.6625(2) 0.3580(4) 0.62015(9) 0.0635(9) Uani 1 1 d .
C00C C 0.6182(2) 0.4609(4) 0.63852(8) 0.0639(9) Uani 1 1 d .
H00C H 0.6000 0.5608 0.6312 0.077 Uiso 1 1 calc R
C00D C 0.5033(2) 0.8020(4) 0.46088(8) 0.0622(9) Uani 1 1 d .
C00E C 0.6729(2) 0.3988(4) 0.58868(8) 0.0605(9) Uani 1 1 d .
C00F C 0.4707(2) 0.5173(5) 0.68086(8) 0.0663(9) Uani 1 1 d .
C00G C 0.4457(2) 0.9036(5) 0.44950(9) 0.0709(10) Uani 1 1 d .
H00G H 0.4073 0.9454 0.4619 0.085 Uiso 1 1 calc R
C00H C 0.4237(2) 0.6423(5) 0.69205(9) 0.0674(10) Uani 1 1 d .
C00I C 0.6012(2) 0.4174(5) 0.66715(9) 0.0684(10) Uani 1 1 d .
C00J C 0.3793(2) 0.7823(5) 0.58541(9) 0.0686(10) Uani 1 1 d .
H00J H 0.4192 0.7177 0.5932 0.082 Uiso 1 1 calc R
C00K C 0.5858(2) 0.6339(5) 0.70438(8) 0.0690(10) Uani 1 1 d .
C00L C 0.6844(2) 0.4738(4) 0.52867(9) 0.0681(10) Uani 1 1 d .
H00L H 0.6884 0.4981 0.5087 0.082 Uiso 1 1 calc R
C00M C 0.7364(2) 0.3437(4) 0.57213(9) 0.0688(10) Uani 1 1 d .
H00M H 0.7754 0.2819 0.5811 0.083 Uiso 1 1 calc R
C00N C 0.5604(2) 0.7404(5) 0.44209(9) 0.0745(10) Uani 1 1 d .
H00N H 0.5997 0.6732 0.4495 0.089 Uiso 1 1 calc R
C00O C 0.3203(2) 0.9183(5) 0.54479(10) 0.0758(11) Uani 1 1 d .
H00O H 0.3199 0.9458 0.5249 0.091 Uiso 1 1 calc R
C00P C 0.7413(2) 0.3808(5) 0.54248(10) 0.0745(11) Uani 1 1 d .
H00P H 0.7836 0.3425 0.5317 0.089 Uiso 1 1 calc R
C00Q C 0.4448(3) 0.9434(5) 0.42002(9) 0.0765(11) Uani 1 1 d .
H00Q H 0.4061 1.0121 0.4126 0.092 Uiso 1 1 calc R
C00R C 0.6892(2) 0.2106(5) 0.63224(10) 0.0744(11) Uani 1 1 d .
H00R H 0.7189 0.1397 0.6207 0.089 Uiso 1 1 calc R
C00S C 0.4375(3) 0.3815(5) 0.66678(9) 0.0795(11) Uani 1 1 d .
H00S H 0.4694 0.2985 0.6594 0.095 Uiso 1 1 calc R
C00T C 0.5400(3) 0.7597(5) 0.71684(9) 0.0760(11) Uani 1 1 d .
C00U C 0.3201(2) 0.8378(5) 0.60360(10) 0.0797(12) Uani 1 1 d .
H00U H 0.3200 0.8098 0.6234 0.096 Uiso 1 1 calc R
C00V C 0.5013(3) 0.8809(6) 0.40165(10) 0.0827(12) Uani 1 1 d .
H00V H 0.5008 0.9076 0.3818 0.099 Uiso 1 1 calc R
C00W C 0.6273(3) 0.2696(5) 0.67845(10) 0.0818(12) Uani 1 1 d .
H00W H 0.6147 0.2389 0.6976 0.098 Uiso 1 1 calc R
C00X C 0.3433(2) 0.6258(6) 0.68878(10) 0.0808(12) Uani 1 1 d .
H00X H 0.3109 0.7074 0.6963 0.097 Uiso 1 1 calc R
C00Y C 0.2615(3) 0.9341(5) 0.59233(11) 0.0854(13) Uani 1 1 d .
H00Y H 0.2219 0.9724 0.6045 0.102 Uiso 1 1 calc R
C00Z C 0.5587(3) 0.7789(6) 0.41258(9) 0.0841(12) Uani 1 1 d .
H00Z H 0.5964 0.7360 0.4000 0.101 Uiso 1 1 calc R
C010 C 0.4599(3) 0.7964(5) 0.70432(10) 0.0836(12) Uani 1 1 d .
C011 C 0.2616(3) 0.9737(6) 0.56292(11) 0.0867(13) Uani 1 1 d .
H011 H 0.2217 1.0384 0.5552 0.104 Uiso 1 1 calc R
C012 C 0.6726(3) 0.1672(6) 0.66100(10) 0.0881(13) Uani 1 1 d .
H012 H 0.6919 0.0691 0.6686 0.106 Uiso 1 1 calc R
C013 C 0.3576(3) 0.3701(6) 0.66384(10) 0.0870(13) Uani 1 1 d .
H013 H 0.3356 0.2795 0.6545 0.104 Uiso 1 1 calc R
C014 C 0.6630(3) 0.6149(6) 0.71280(10) 0.0878(13) Uani 1 1 d .
H014 H 0.6934 0.5335 0.7041 0.105 Uiso 1 1 calc R
C015 C 0.3102(3) 0.4931(6) 0.67481(10) 0.0907(14) Uani 1 1 d .
H015 H 0.2563 0.4862 0.6728 0.109 Uiso 1 1 calc R
C016 C 0.5746(4) 0.8568(6) 0.73818(12) 0.1068(17) Uani 1 1 d .
H016 H 0.5452 0.9395 0.7470 0.128 Uiso 1 1 calc R
C017 C 0.6949(3) 0.7162(7) 0.73399(12) 0.1066(17) Uani 1 1 d .
H017 H 0.7467 0.7027 0.7395 0.128 Uiso 1 1 calc R
C018 C 0.6510(4) 0.8358(7) 0.74690(13) 0.119(2) Uani 1 1 d .
H018 H 0.6723 0.9026 0.7614 0.143 Uiso 1 1 calc R
C1 C 0.4715(4) 0.9164(6) 0.67829(15) 0.144(3) Uani 1 1 d .
H1A H 0.5050 0.8665 0.6639 0.216 Uiso 1 1 calc GR
H1B H 0.4949 1.0165 0.6853 0.216 Uiso 1 1 calc GR
H1C H 0.4219 0.9408 0.6695 0.216 Uiso 1 1 calc GR
C2 C 0.4068(4) 0.8777(9) 0.72700(16) 0.164(3) Uani 1 1 d .
H2A H 0.3543 0.8801 0.7197 0.247 Uiso 1 1 calc GR
H2B H 0.4243 0.9882 0.7306 0.247 Uiso 1 1 calc GR
H2C H 0.4085 0.8159 0.7450 0.247 Uiso 1 1 calc GR

loop_
_atom_site_aniso_label
_atom_site_aniso_U_11
_atom_site_aniso_U_22
_atom_site_aniso_U_33
_atom_site_aniso_U_23
_atom_site_aniso_U_13
_atom_site_aniso_U_12
N001 0.0548(16) 0.0598(15) 0.070(2) -0.0052(14) 0.0046(14) 0.0015(14)
N002 0.0569(16) 0.0625(17) 0.070(2) -0.0038(14) 0.0008(15) 0.0010(14)
N003 0.0507(15) 0.0605(16) 0.0699(19) -0.0054(14) 0.0023(14) -0.0001(13)
N004 0.0686(19) 0.077(2) 0.072(2) -0.0208(17) 0.0006(17) -0.0008(17)
C005 0.0508(17) 0.0492(16) 0.067(2) -0.0060(15) 0.0045(16) -0.0046(14)
C006 0.0486(17) 0.0584(18) 0.072(2) -0.0123(16) 0.0020(16) 0.0009(15)
C007 0.0487(17) 0.0522(17) 0.072(2) -0.0087(16) 0.0037(16) 0.0013(14)
C008 0.0514(17) 0.0544(17) 0.073(2) -0.0065(17) 0.0002(17) -0.0015(15)
C009 0.0531(17) 0.0554(18) 0.072(2) -0.0088(17) 0.0003(16) -0.0047(16)
C00A 0.0496(17) 0.0589(18) 0.075(3) -0.0038(17) 0.0028(17) -0.0003(15)
C00B 0.0531(18) 0.0612(19) 0.076(3) -0.0080(17) -0.0076(17) 0.0057(16)
C00C 0.0590(19) 0.0593(19) 0.073(3) -0.0068(17) -0.0028(18) 0.0078(17)
C00D 0.062(2) 0.0581(18) 0.067(2) -0.0044(17) -0.0004(17) -0.0077(17)
C00E 0.0527(18) 0.0531(17) 0.076(2) -0.0080(17) -0.0008(17) 0.0042(15)
C00F 0.067(2) 0.066(2) 0.066(2) 0.0011(18) 0.0011(18) -0.0030(18)
C00G 0.065(2) 0.068(2) 0.079(3) -0.0083(19) -0.004(2) -0.0039(19)
C00H 0.073(2) 0.065(2) 0.064(2) 0.0081(17) 0.0049(19) 0.0041(19)
C00I 0.067(2) 0.069(2) 0.069(3) -0.0104(18) -0.0057(19) 0.0054(19)
C00J 0.062(2) 0.068(2) 0.076(3) -0.0027(19) 0.0036(19) -0.0003(18)
C00K 0.073(2) 0.069(2) 0.065(2) -0.0068(18) 0.0028(19) -0.0152(19)
C00L 0.062(2) 0.063(2) 0.079(3) -0.0046(18) 0.0103(19) -0.0015(17)
C00M 0.054(2) 0.062(2) 0.090(3) -0.006(2) 0.0006(19) 0.0080(17)
C00N 0.070(2) 0.079(2) 0.074(3) 0.001(2) 0.009(2) 0.002(2)
C00O 0.066(2) 0.073(2) 0.088(3) 0.004(2) 0.009(2) 0.011(2)
C00P 0.057(2) 0.071(2) 0.095(3) -0.007(2) 0.011(2) 0.0101(19)
C00Q 0.081(3) 0.073(2) 0.076(3) 0.002(2) -0.010(2) -0.007(2)
C00R 0.071(2) 0.069(2) 0.082(3) -0.007(2) -0.014(2) 0.018(2)
C00S 0.074(3) 0.079(3) 0.086(3) -0.010(2) -0.006(2) -0.006(2)
C00T 0.092(3) 0.066(2) 0.070(3) -0.010(2) 0.006(2) -0.008(2)
C00U 0.075(3) 0.086(3) 0.078(3) -0.007(2) 0.016(2) -0.001(2)
C00V 0.093(3) 0.085(3) 0.070(3) 0.001(2) -0.005(2) -0.015(3)
C00W 0.093(3) 0.079(3) 0.073(3) -0.003(2) -0.011(2) 0.009(2)
C00X 0.074(3) 0.084(3) 0.084(3) 0.009(2) 0.013(2) 0.005(2)
C00Y 0.072(3) 0.078(3) 0.106(4) -0.004(2) 0.026(2) 0.005(2)
C00Z 0.087(3) 0.093(3) 0.073(3) -0.007(2) 0.012(2) -0.009(3)
C010 0.089(3) 0.067(2) 0.095(3) -0.005(2) 0.006(3) 0.001(2)
C011 0.066(2) 0.083(3) 0.111(4) 0.006(3) 0.012(2) 0.012(2)
C012 0.099(3) 0.083(3) 0.083(3) 0.004(2) -0.020(3) 0.024(3)
C013 0.083(3) 0.088(3) 0.091(3) 0.002(2) -0.006(2) -0.015(3)
C014 0.078(3) 0.104(3) 0.082(3) -0.019(3) 0.002(2) -0.015(3)
C015 0.072(3) 0.099(3) 0.102(4) 0.007(3) 0.002(2) -0.001(3)
C016 0.125(5) 0.091(3) 0.104(4) -0.036(3) -0.007(3) -0.007(3)
C017 0.089(3) 0.126(4) 0.105(4) -0.029(3) -0.012(3) -0.027(3)
C018 0.128(5) 0.115(4) 0.115(5) -0.048(4) -0.021(4) -0.019(4)
C1 0.156(6) 0.084(3) 0.192(7) 0.058(4) -0.053(5) -0.028(4)
C2 0.116(5) 0.173(6) 0.205(7) -0.116(6) 0.007(5) 0.020(5)

loop_
_atom_type_symbol
_atom_type_description
_atom_type_scat_dispersion_real
_atom_type_scat_dispersion_imag
_atom_type_scat_source
C C 0.0181 0.0091 'International Tables Vol C Tables 4.2.6.8 and 6.1.1.4'
H H 0.0000 0.0000 'International Tables Vol C Tables 4.2.6.8 and 6.1.1.4'
N N 0.0311 0.0180 'International Tables Vol C Tables 4.2.6.8 and 6.1.1.4'

loop_
_geom_angle_atom_site_label_1
_geom_angle_atom_site_label_2
_geom_angle_atom_site_label_3
_geom_angle
C005 N001 C008 115.7(3)
C005 N002 C009 115.5(3)
C008 N003 C009 116.0(3)
C00F N004 C00I 119.2(3)
C00K N004 C00F 120.4(3)
C00K N004 C00I 120.3(3)
N001 C005 C007 115.9(3)
N002 C005 N001 124.6(3)
N002 C005 C007 119.6(3)
C007 C006 H006 118.7
C007 C006 C00E 122.6(3)
C00E C006 H006 118.7
C006 C007 C005 119.4(3)
C006 C007 C00L 119.1(3)
C00L C007 C005 121.5(3)
N001 C008 C00A 117.0(3)
N003 C008 N001 124.1(3)
N003 C008 C00A 118.9(3)
N002 C009 C00D 118.6(3)
N003 C009 N002 124.2(3)
N003 C009 C00D 117.2(3)
C00J C00A C008 120.8(3)
C00J C00A C00O 119.2(4)
C00O C00A C008 120.0(4)
C00C C00B C00E 120.5(3)
C00R C00B C00C 116.9(4)
C00R C00B C00E 122.3(3)
C00B C00C H00C 119.2
C00I C00C C00B 121.6(4)
C00I C00C H00C 119.2
C00G C00D C009 120.5(3)
C00G C00D C00N 119.0(4)
C00N C00D C009 120.5(3)
C006 C00E C00B 119.4(3)
C006 C00E C00M 117.7(4)
C00M C00E C00B 122.9(3)
C00H C00F N004 119.8(4)
C00H C00F C00S 120.6(4)
C00S C00F N004 119.7(4)
C00D C00G H00G 119.7
C00Q C00G C00D 120.7(4)
C00Q C00G H00G 119.7
C00F C00H C00X 117.6(4)
C00F C00H C010 120.3(4)
C00X C00H C010 121.8(4)
C00C C00I N004 117.4(3)
C00W C00I N004 122.1(4)
C00W C00I C00C 120.4(4)
C00A C00J H00J 119.7
C00A C00J C00U 120.7(4)
C00U C00J H00J 119.7
N004 C00K C00T 119.5(4)
C014 C00K N004 120.4(4)
C014 C00K C00T 120.1(4)
C007 C00L H00L 120.4
C00P C00L C007 119.2(4)
C00P C00L H00L 120.4
C00E C00M H00M 119.9
C00P C00M C00E 120.2(4)
C00P C00M H00M 119.9
C00D C00N H00N 119.9
C00Z C00N C00D 120.1(4)
C00Z C00N H00N 119.9
C00A C00O H00O 120.0
C011 C00O C00A 120.0(4)
C011 C00O H00O 120.0
C00L C00P H00P 119.4
C00M C00P C00L 121.1(4)
C00M C00P H00P 119.4
C00G C00Q H00Q 120.1
C00V C00Q C00G 119.7(4)
C00V C00Q H00Q 120.1
C00B C00R H00R 119.2
C012 C00R C00B 121.6(4)
C012 C00R H00R 119.2
C00F C00S H00S 120.0
C013 C00S C00F 120.1(4)
C013 C00S H00S 120.0
C00K C00T C010 119.7(4)
C016 C00T C00K 117.2(5)
C016 C00T C010 122.7(4)
C00J C00U H00U 120.1
C00Y C00U C00J 119.9(4)
C00Y C00U H00U 120.1
C00Q C00V H00V 119.8
C00Q C00V C00Z 120.3(4)
C00Z C00V H00V 119.8
C00I C00W H00W 120.4
C00I C00W C012 119.3(4)
C012 C00W H00W 120.4
C00H C00X H00X 118.9
C015 C00X C00H 122.3(4)
C015 C00X H00X 118.9
C00U C00Y H00Y 120.1
C00U C00Y C011 119.7(4)
C011 C00Y H00Y 120.1
C00N C00Z H00Z 119.9
C00V C00Z C00N 120.1(4)
C00V C00Z H00Z 119.9
C00H C010 C00T 110.5(4)
C00H C010 C1 107.1(4)
C00H C010 C2 111.4(4)
C00T C010 C1 107.1(4)
C00T C010 C2 111.7(4)
C2 C010 C1 108.8(5)
C00O C011 C00Y 120.5(4)
C00O C011 H011 119.8
C00Y C011 H011 119.8
C00R C012 C00W 120.3(4)
C00R C012 H012 119.9
C00W C012 H012 119.9
C00S C013 H013 120.0
C015 C013 C00S 120.1(5)
C015 C013 H013 120.0
C00K C014 H014 119.8
C017 C014 C00K 120.3(5)
C017 C014 H014 119.8
C00X C015 C013 119.5(4)
C00X C015 H015 120.3
C013 C015 H015 120.3
C00T C016 H016 118.7
C018 C016 C00T 122.6(5)
C018 C016 H016 118.7
C014 C017 H017 119.8
C018 C017 C014 120.5(5)
C018 C017 H017 119.8
C016 C018 H018 120.4
C017 C018 C016 119.3(5)
C017 C018 H018 120.4
C010 C1 H1A 109.5
C010 C1 H1B 109.5
C010 C1 H1C 109.5
H1A C1 H1B 109.5
H1A C1 H1C 109.5
H1B C1 H1C 109.5
C010 C2 H2A 109.5
C010 C2 H2B 109.5
C010 C2 H2C 109.5
H2A C2 H2B 109.5
H2A C2 H2C 109.5
H2B C2 H2C 109.5

loop_
_geom_bond_atom_site_label_1
_geom_bond_atom_site_label_2
_geom_bond_distance
N001 C005 1.341(4)
N001 C008 1.342(4)
N002 C005 1.336(4)
N002 C009 1.346(4)
N003 C008 1.337(4)
N003 C009 1.339(4)
N004 C00F 1.415(5)
N004 C00I 1.438(5)
N004 C00K 1.393(5)
C005 C007 1.476(5)
C006 H006 0.9300
C006 C007 1.380(5)
C006 C00E 1.388(5)
C007 C00L 1.390(5)
C008 C00A 1.478(5)
C009 C00D 1.470(5)
C00A C00J 1.372(5)
C00A C00O 1.387(5)
C00B C00C 1.404(5)
C00B C00E 1.480(5)
C00B C00R 1.394(5)
C00C H00C 0.9300
C00C C00I 1.381(5)
C00D C00G 1.387(5)
C00D C00N 1.391(5)
C00E C00M 1.396(5)
C00F C00H 1.391(5)
C00F C00S 1.396(5)
C00G H00G 0.9300
C00G C00Q 1.380(5)
C00H C00X 1.393(6)
C00H C010 1.503(6)
C00I C00W 1.379(6)
C00J H00J 0.9300
C00J C00U 1.386(5)
C00K C00T 1.407(5)
C00K C014 1.386(6)
C00L H00L 0.9300
C00L C00P 1.385(5)
C00M H00M 0.9300
C00M C00P 1.385(5)
C00N H00N 0.9300
C00N C00Z 1.379(5)
C00O H00O 0.9300
C00O C011 1.376(5)
C00P H00P 0.9300
C00Q H00Q 0.9300
C00Q C00V 1.377(6)
C00R H00R 0.9300
C00R C012 1.384(6)
C00S H00S 0.9300
C00S C013 1.380(6)
C00T C010 1.517(6)
C00T C016 1.384(6)
C00U H00U 0.9300
C00U C00Y 1.371(6)
C00V H00V 0.9300
C00V C00Z 1.378(6)
C00W H00W 0.9300
C00W C012 1.387(6)
C00X H00X 0.9300
C00X C015 1.373(6)
C00Y H00Y 0.9300
C00Y C011 1.376(6)
C00Z H00Z 0.9300
C010 C1 1.546(6)
C010 C2 1.525(7)
C011 H011 0.9300
C012 H012 0.9300
C013 H013 0.9300
C013 C015 1.380(6)
C014 H014 0.9300
C014 C017 1.380(6)
C015 H015 0.9300
C016 H016 0.9300
C016 C018 1.379(8)
C017 H017 0.9300
C017 C018 1.361(7)
C018 H018 0.9300
C1 H1A 0.9600
C1 H1B 0.9600
C1 H1C 0.9600
C2 H2A 0.9600
C2 H2B 0.9600
C2 H2C 0.9600
